data_2104971
loop_
_publ_author_name
'Rodr\'iguez Pirani, Lucas'
'Erben, Mauricio F.'
'Boese, Roland'
'Pozzi, C. Gustavo'
'Fantoni, Adolfo C.'
'Della V\'edova, Carlos O.'

_publ_contact_author
;
         Prof. Dr. Boese, Roland
         Fachbereich Chemie der
         Universit\"at Duisburg-Essen
         Campus Essen, Universit\"atsstr. 7
         D-45117 Essen, Germany
;
_publ_section_title
;
 Conformational preference of chlorothioformate species: molecular
 structure of ethyl chlorothioformate, ClC(O)SCH~2~CH~3~, in the solid
 phase and NBO analysis
;
_journal_coeditor_code PS5011
_journal_issue 4
_journal_name_full 'Acta Crystallographica Section B'
_journal_page_first 350
_journal_page_last 356
_journal_paper_doi 10.1107/S0108768111017575
_journal_volume 67
_journal_year 2011
_chemical_formula_sum 'C3 H5 Cl O S'
_chemical_formula_weight 124.58
_chemical_name_systematic
;
 ethyl chlorothioformate
;
_space_group_IT_number 14
_symmetry_cell_setting monoclinic
_symmetry_space_group_name_Hall '-P 2ybc'
_symmetry_space_group_name_H-M 'P 1 21/c 1'
_atom_sites_solution_hydrogens geom
_atom_sites_solution_primary direct
_atom_sites_solution_secondary difmap
_audit_creation_method SHELXL-97
_cell_angle_alpha 90.00
_cell_angle_beta 112.8530(10)
_cell_angle_gamma 90.00
_cell_formula_units_Z 4
_cell_length_a 9.4763(6)
_cell_length_b 5.8288(4)
_cell_length_c 11.0764(7)
_cell_measurement_reflns_used 1913
_cell_measurement_temperature 183(2)
_cell_measurement_theta_max 28.26
_cell_measurement_theta_min 3.49
_cell_volume 563.79(6)
_computing_cell_refinement 'BRUKER AXS SAINT Vers.6.45A'
_computing_data_collection 'BRUKER AXS SMART Vers.5.054'
_computing_data_reduction 'BRUKER AXS SAINT Vers.6.45A'
_computing_molecular_graphics 'BRUKER AXS SHELXTL (c) 2008 / Vers. 2008/4'
_computing_publication_material 'BRUKER AXS SHELXTL (c) 2008 / Vers. 2008/4'
_computing_structure_refinement 'BRUKER AXS SHELXTL (c) 2008 / Vers. 2008/4'
_computing_structure_solution 'BRUKER D8 KAPPA APEX 2 Vers. 3.0-2009'
_diffrn_ambient_temperature 183(2)
_diffrn_detector_area_resol_mean 512
_diffrn_measured_fraction_theta_full 0.885
_diffrn_measured_fraction_theta_max 0.885
_diffrn_measurement_device_type 'Siemens SMART CCD area detector system'
_diffrn_measurement_method
;
 Omega data collection at 0.3 deg scan width,
 with chi = 0
;
_diffrn_radiation_monochromator graphite
_diffrn_radiation_source 'fine-focus sealed tube'
_diffrn_radiation_type MoK\a
_diffrn_radiation_wavelength 0.71073
_diffrn_reflns_av_R_equivalents 0.0130
_diffrn_reflns_av_sigmaI/netI 0.0091
_diffrn_reflns_limit_h_max 12
_diffrn_reflns_limit_h_min -11
_diffrn_reflns_limit_k_max 7
_diffrn_reflns_limit_k_min -7
_diffrn_reflns_limit_l_max 7
_diffrn_reflns_limit_l_min -14
_diffrn_reflns_number 2014
_diffrn_reflns_theta_full 28.27
_diffrn_reflns_theta_max 28.27
_diffrn_reflns_theta_min 2.33
_exptl_absorpt_coefficient_mu 0.908
_exptl_absorpt_correction_T_max 0.97
_exptl_absorpt_correction_T_min 0.93
_exptl_absorpt_correction_type multi-scan
_exptl_absorpt_process_details
;
 BRUKER AXS SMART APEX 2 Vers. 3.0-2009
 R.H. Blessing, Acta Cryst. (1995) A51 33-38
;
_exptl_crystal_colour colourless
_exptl_crystal_density_diffrn 1.468
_exptl_crystal_density_method 'not measured'
_exptl_crystal_description cylindric
_exptl_crystal_F_000 256
_exptl_crystal_size_max 0.3
_exptl_crystal_size_mid 0.3
_exptl_crystal_size_min 0.3
_refine_diff_density_max 0.238
_refine_diff_density_min -0.146
_refine_ls_extinction_method none
_refine_ls_goodness_of_fit_ref 1.072
_refine_ls_hydrogen_treatment constr
_refine_ls_matrix_type full
_refine_ls_number_parameters 55
_refine_ls_number_reflns 1241
_refine_ls_number_restraints 0
_refine_ls_restrained_S_all 1.072
_refine_ls_R_factor_all 0.0194
_refine_ls_R_factor_gt 0.0183
_refine_ls_shift/su_max 0.001
_refine_ls_shift/su_mean 0.000
_refine_ls_structure_factor_coef Fsqd
_refine_ls_weighting_details 'calc w=1/[\s^2^(Fo^2^)+(0.0234P)^2^+0.1192P] where P=(Fo^2^+2Fc^2^)/3'
_refine_ls_weighting_scheme calc
_refine_ls_wR_factor_gt 0.0491
_refine_ls_wR_factor_ref 0.0497
_reflns_number_gt 1182
_reflns_number_total 1241
_reflns_threshold_expression >2sigma(I)
_cod_data_source_file ps5011.cif
_cod_data_source_block I
_cod_original_sg_symbol_H-M P21/c
_cod_database_code 2104971
_cod_database_fobs_code 2104971

loop_
_symmetry_equiv_pos_as_xyz
'x, y, z'
'-x, y+1/2, -z+1/2'
'-x, -y, -z'
'x, -y-1/2, z-1/2'

loop_
_atom_site_type_symbol
_atom_site_label
_atom_site_fract_x
_atom_site_fract_y
_atom_site_fract_z
_atom_site_U_iso_or_equiv
_atom_site_adp_type
_atom_site_calc_flag
_atom_site_refinement_flags
_atom_site_occupancy
_atom_site_symmetry_multiplicity
S S1 0.81176(3) 0.18119(4) 0.38405(3) 0.03465(9) Uani d . 1 1
Cl Cl1 0.88744(4) -0.20949(5) 0.26225(3) 0.04247(10) Uani d . 1 1
O O1 0.73701(11) -0.24618(14) 0.41354(9) 0.0433(2) Uani d . 1 1
C C1 0.79640(12) -0.11444(18) 0.36717(10) 0.0304(2) Uani d . 1 1
C C2 0.70880(14) 0.22534(18) 0.49007(11) 0.0353(2) Uani d . 1 1
H H2A 0.7449 0.3636 0.5396 0.042 Uiso d R 1 1
H H2B 0.7302 0.1001 0.5509 0.042 Uiso d R 1 1
C C3 0.53753(14) 0.2430(2) 0.41505(13) 0.0433(3) Uani d . 1 1
H H3A 0.5148 0.3716 0.3534 0.065 Uiso d R 1 1
H H3B 0.4874 0.2684 0.4764 0.065 Uiso d R 1 1
H H3C 0.4994 0.1002 0.3666 0.065 Uiso d R 1 1

loop_
_atom_site_aniso_label
_atom_site_aniso_U_11
_atom_site_aniso_U_22
_atom_site_aniso_U_33
_atom_site_aniso_U_12
_atom_site_aniso_U_13
_atom_site_aniso_U_23
S1 0.03849(19) 0.02769(13) 0.04127(17) -0.00359(9) 0.01934(14) 0.00177(9)
Cl1 0.0444(2) 0.04292(16) 0.04572(18) 0.00156(11) 0.02363(16) -0.00511(11)
O1 0.0564(5) 0.0306(4) 0.0508(5) -0.0054(3) 0.0295(4) 0.0025(3)
C1 0.0288(5) 0.0309(5) 0.0293(5) -0.0002(4) 0.0089(4) 0.0008(4)
C2 0.0443(7) 0.0300(5) 0.0327(5) 0.0011(4) 0.0163(5) -0.0003(4)
C3 0.0412(8) 0.0421(6) 0.0491(7) 0.0038(5) 0.0204(6) 0.0020(5)

loop_
_atom_type_symbol
_atom_type_description
_atom_type_scat_dispersion_real
_atom_type_scat_dispersion_imag
_atom_type_scat_source
C C 0.0033 0.0016 'International Tables Vol C Tables 4.2.6.8 and 6.1.1.4'
H H 0.0000 0.0000 'International Tables Vol C Tables 4.2.6.8 and 6.1.1.4'
O O 0.0106 0.0060 'International Tables Vol C Tables 4.2.6.8 and 6.1.1.4'
S S 0.1246 0.1234 'International Tables Vol C Tables 4.2.6.8 and 6.1.1.4'
Cl Cl 0.1484 0.1585 'International Tables Vol C Tables 4.2.6.8 and 6.1.1.4'

loop_
_geom_angle_atom_site_label_1
_geom_angle_atom_site_label_2
_geom_angle_atom_site_label_3
_geom_angle
C1 S1 C2 99.62(5)
O1 C1 S1 129.33(9)
O1 C1 Cl1 120.95(9)
S1 C1 Cl1 109.73(5)
C3 C2 S1 112.73(8)

loop_
_geom_bond_atom_site_label_1
_geom_bond_atom_site_label_2
_geom_bond_distance
S1 C1 1.7333(11)
S1 C2 1.8131(11)
Cl1 C1 1.7834(10)
O1 C1 1.1810(13)
C2 C3 1.5125(18)

loop_
_geom_torsion_atom_site_label_1
_geom_torsion_atom_site_label_2
_geom_torsion_atom_site_label_3
_geom_torsion_atom_site_label_4
_geom_torsion
C2 S1 C1 O1 -0.78(13)
C2 S1 C1 Cl1 179.01(6)
C1 S1 C2 C3 -84.73(9)

loop_
_cod_related_entry_id
_cod_related_entry_database
_cod_related_entry_code
1 ChemSpider 17059
